data_2222728
loop_
_publ_author_name
'Tang, Shi-Gui'
'Wang, Jian-Qiang'
'Guo, Cheng'

_publ_section_title
;
 <i>tert</i>-Butyl
 <i>N</i>-{4-methyl-3-[4-(3-pyridyl)pyrimidin-2-yloxy]phenyl}carbamate
;
_journal_coeditor_code HK2725
_journal_issue 8
_journal_name_full 'Acta Crystallographica Section E'
_journal_page_first o1849
_journal_paper_doi 10.1107/S1600536809025604
_journal_volume 65
_journal_year 2009
_chemical_formula_iupac 'C21 H22 N4 O3'
_chemical_formula_moiety 'C21 H22 N4 O3'
_chemical_formula_sum 'C21 H22 N4 O3'
_chemical_formula_weight 378.43
_chemical_name_systematic
;
<i>tert</i>-Butyl <i>N</i>-{4-methyl-3-[4-(3-pyridyl)pyrimidin-2-
yloxy]phenyl}carbamate
;
_space_group_IT_number 2
_symmetry_cell_setting triclinic
_symmetry_space_group_name_Hall '-P 1'
_symmetry_space_group_name_H-M 'P -1'
_atom_sites_solution_hydrogens geom
_atom_sites_solution_primary direct
_atom_sites_solution_secondary difmap
_audit_creation_method SHELXL-97
_cell_angle_alpha 114.74(3)
_cell_angle_beta 107.14(3)
_cell_angle_gamma 99.97(3)
_cell_formula_units_Z 2
_cell_length_a 9.951(2)
_cell_length_b 10.733(2)
_cell_length_c 11.577(2)
_cell_measurement_reflns_used 25
_cell_measurement_temperature 294(2)
_cell_measurement_theta_max 13
_cell_measurement_theta_min 9
_cell_volume 1008.6(6)
_computing_cell_refinement 'CAD-4 Software (Enraf--Nonius, 1989)'
_computing_data_collection 'CAD-4 Software (Enraf--Nonius, 1989)'
_computing_data_reduction 'XCAD4 (Harms & Wocadlo, 1995)'
_computing_molecular_graphics 'ORTEP-3 for Windows (Farrugia, 1997)'
_computing_publication_material 'SHELXL97 (Sheldrick, 2008) and PLATON (Spek, 2009)'
_computing_structure_refinement 'SHELXL97 (Sheldrick, 2008)'
_computing_structure_solution 'SHELXS97 (Sheldrick, 2008)'
_diffrn_ambient_temperature 294(2)
_diffrn_measured_fraction_theta_full 0.999
_diffrn_measured_fraction_theta_max 0.999
_diffrn_measurement_device_type 'Enraf--Nonius CAD-4'
_diffrn_measurement_method \w/2\q
_diffrn_radiation_monochromator graphite
_diffrn_radiation_source 'fine-focus sealed tube'
_diffrn_radiation_type MoK\a
_diffrn_radiation_wavelength 0.71073
_diffrn_reflns_av_R_equivalents 0.0263
_diffrn_reflns_av_sigmaI/netI 0.0497
_diffrn_reflns_limit_h_max 11
_diffrn_reflns_limit_h_min 0
_diffrn_reflns_limit_k_max 12
_diffrn_reflns_limit_k_min -12
_diffrn_reflns_limit_l_max 13
_diffrn_reflns_limit_l_min -13
_diffrn_reflns_number 3882
_diffrn_reflns_theta_full 25.29
_diffrn_reflns_theta_max 25.29
_diffrn_reflns_theta_min 2.12
_diffrn_standards_decay_% 1
_diffrn_standards_interval_time 120
_diffrn_standards_number 3
_exptl_absorpt_coefficient_mu 0.085
_exptl_absorpt_correction_T_max 0.9915
_exptl_absorpt_correction_T_min 0.9748
_exptl_absorpt_correction_type psi-scan
_exptl_absorpt_process_details '(North <i>et al.</i>,  1968)'
_exptl_crystal_colour colorless
_exptl_crystal_density_diffrn 1.246
_exptl_crystal_density_method 'not measured'
_exptl_crystal_description block
_exptl_crystal_F_000 400
_exptl_crystal_size_max 0.30
_exptl_crystal_size_mid 0.20
_exptl_crystal_size_min 0.10
_refine_diff_density_max 0.294
_refine_diff_density_min -0.273
_refine_ls_extinction_coef 0.033(5)
_refine_ls_extinction_expression Fc^*^=kFc[1+0.001xFc^2^\l^3^/sin(2\q)]^-1/4^
_refine_ls_extinction_method 'SHELXL97 (Sheldrick, 2008)'
_refine_ls_goodness_of_fit_ref 1.005
_refine_ls_hydrogen_treatment constr
_refine_ls_matrix_type full
_refine_ls_number_parameters 254
_refine_ls_number_reflns 3652
_refine_ls_number_restraints 0
_refine_ls_restrained_S_all 1.005
_refine_ls_R_factor_all 0.0965
_refine_ls_R_factor_gt 0.0583
_refine_ls_shift/su_max 0.000
_refine_ls_shift/su_mean 0.000
_refine_ls_structure_factor_coef Fsqd
_refine_ls_weighting_details 'calc w=1/[\s^2^(Fo^2^)+(0.1P)^2^+0.07P] where P=(Fo^2^+2Fc^2^)/3'
_refine_ls_weighting_scheme calc
_refine_ls_wR_factor_gt 0.1569
_refine_ls_wR_factor_ref 0.1836
_reflns_number_gt 2333
_reflns_number_total 3652
_reflns_threshold_expression I>2\s(I)
_cod_data_source_file hk2725.cif
_cod_data_source_block I
_cod_database_code 2222728
_cod_database_fobs_code 2222728

loop_
_symmetry_equiv_pos_as_xyz
'x, y, z'
'-x, -y, -z'

loop_
_atom_site_type_symbol
_atom_site_label
_atom_site_fract_x
_atom_site_fract_y
_atom_site_fract_z
_atom_site_U_iso_or_equiv
_atom_site_adp_type
_atom_site_calc_flag
_atom_site_refinement_flags
_atom_site_occupancy
_atom_site_disorder_assembly
_atom_site_disorder_group
O O1 0.0153(2) 0.8866(2) 0.2102(2) 0.0600(6) Uani d . 1 . .
O O2 0.0613(2) 0.7528(2) 0.3167(2) 0.0719(7) Uani d . 1 . .
O O3 0.4840(2) 0.8449(2) 0.7311(2) 0.0594(6) Uani d . 1 . .
N N1 0.2087(2) 0.9880(2) 0.4085(2) 0.0498(6) Uani d . 1 . .
H H1A 0.2141 1.0599 0.3929 0.060 Uiso calc R 1 . .
N N2 0.2426(2) 0.7463(2) 0.7031(2) 0.0429(5) Uani d . 1 . .
N N3 0.4351(3) 0.6437(3) 0.7463(3) 0.0574(7) Uani d . 1 . .
N N4 -0.1874(3) 0.7568(2) 0.6228(3) 0.0567(7) Uani d . 1 . .
C C1 -0.1644(4) 0.8538(4) 0.0096(4) 0.0910(12) Uani d . 1 . .
H H1B -0.1731 0.9458 0.0640 0.136 Uiso calc R 1 . .
H H1C -0.2570 0.7920 -0.0708 0.136 Uiso calc R 1 . .
H H1D -0.0855 0.8694 -0.0200 0.136 Uiso calc R 1 . .
C C2 -0.1138(4) 0.6358(4) 0.0150(4) 0.0862(11) Uani d . 1 . .
H H2B -0.0922 0.5919 0.0724 0.129 Uiso calc R 1 . .
H H2C -0.0339 0.6503 -0.0136 0.129 Uiso calc R 1 . .
H H2D -0.2057 0.5727 -0.0659 0.129 Uiso calc R 1 . .
C C3 -0.2421(4) 0.7685(5) 0.1575(4) 0.0929(12) Uani d . 1 . .
H H3B -0.2485 0.8630 0.2080 0.139 Uiso calc R 1 . .
H H3C -0.2119 0.7312 0.2196 0.139 Uiso calc R 1 . .
H H3D -0.3381 0.7032 0.0834 0.139 Uiso calc R 1 . .
C C4 -0.1288(3) 0.7813(3) 0.0971(3) 0.0550(8) Uani d . 1 . .
C C5 0.0919(3) 0.8649(3) 0.3128(3) 0.0490(7) Uani d . 1 . .
C C6 0.3229(3) 1.0147(3) 0.5304(3) 0.0417(6) Uani d . 1 . .
C C7 0.4275(3) 1.1551(3) 0.6155(3) 0.0515(7) Uani d . 1 . .
H H7A 0.4202 1.2258 0.5898 0.062 Uiso calc R 1 . .
C C8 0.5415(3) 1.1899(3) 0.7372(3) 0.0573(8) Uani d . 1 . .
H H8A 0.6102 1.2844 0.7926 0.069 Uiso calc R 1 . .
C C9 0.5577(3) 1.0880(3) 0.7807(3) 0.0505(7) Uani d . 1 . .
C C10 0.4535(3) 0.9502(3) 0.6937(3) 0.0449(6) Uani d . 1 . .
C C11 0.3367(3) 0.9096(3) 0.5703(3) 0.0459(7) Uani d . 1 . .
H H11A 0.2689 0.8147 0.5150 0.055 Uiso calc R 1 . .
C C12 0.6828(4) 1.1258(4) 0.9146(3) 0.0766(10) Uani d . 1 . .
H H12A 0.6742 1.0413 0.9256 0.115 Uiso calc R 1 . .
H H12B 0.6764 1.2028 0.9920 0.115 Uiso calc R 1 . .
H H12C 0.7773 1.1573 0.9114 0.115 Uiso calc R 1 . .
C C13 0.3789(3) 0.7420(3) 0.7256(3) 0.0446(6) Uani d . 1 . .
C C14 0.3369(3) 0.5396(3) 0.7410(3) 0.0610(8) Uani d . 1 . .
H H14A 0.3692 0.4692 0.7562 0.073 Uiso calc R 1 . .
C C15 0.1907(3) 0.5281(3) 0.7147(3) 0.0569(8) Uani d . 1 . .
H H15A 0.1244 0.4510 0.7090 0.068 Uiso calc R 1 . .
C C16 0.1453(3) 0.6373(3) 0.6967(2) 0.0404(6) Uani d . 1 . .
C C17 -0.0094(3) 0.6389(3) 0.6684(3) 0.0404(6) Uani d . 1 . .
C C18 -0.1188(3) 0.5330(3) 0.6602(3) 0.0507(7) Uani d . 1 . .
H H18A -0.0970 0.4574 0.6725 0.061 Uiso calc R 1 . .
C C19 -0.2597(3) 0.5405(3) 0.6339(3) 0.0571(8) Uani d . 1 . .
H H19A -0.3347 0.4697 0.6277 0.068 Uiso calc R 1 . .
C C20 -0.2896(3) 0.6538(3) 0.6167(3) 0.0525(7) Uani d . 1 . .
H H20A -0.3854 0.6584 0.6000 0.063 Uiso calc R 1 . .
C C21 -0.0505(3) 0.7479(3) 0.6477(3) 0.0519(7) Uani d . 1 . .
H H21A 0.0217 0.8189 0.6514 0.062 Uiso calc R 1 . .

loop_
_atom_site_aniso_label
_atom_site_aniso_U_11
_atom_site_aniso_U_22
_atom_site_aniso_U_33
_atom_site_aniso_U_12
_atom_site_aniso_U_13
_atom_site_aniso_U_23
O1 0.0613(12) 0.0482(11) 0.0602(12) 0.0112(10) 0.0039(10) 0.0353(10)
O2 0.0703(14) 0.0469(12) 0.0834(15) 0.0087(10) 0.0013(12) 0.0443(11)
O3 0.0419(11) 0.0666(13) 0.0880(15) 0.0232(10) 0.0201(10) 0.0567(12)
N1 0.0556(14) 0.0365(12) 0.0589(14) 0.0166(11) 0.0147(12) 0.0307(11)
N2 0.0440(13) 0.0406(12) 0.0466(13) 0.0166(10) 0.0146(10) 0.0258(10)
N3 0.0573(15) 0.0581(15) 0.0733(17) 0.0319(13) 0.0248(13) 0.0435(14)
N4 0.0489(14) 0.0506(14) 0.0806(18) 0.0231(12) 0.0241(13) 0.0406(14)
C1 0.089(3) 0.086(3) 0.079(2) 0.018(2) 0.000(2) 0.053(2)
C2 0.101(3) 0.064(2) 0.071(2) 0.030(2) 0.023(2) 0.0216(19)
C3 0.068(2) 0.119(3) 0.106(3) 0.039(2) 0.037(2) 0.066(3)
C4 0.0508(17) 0.0516(17) 0.0580(18) 0.0161(14) 0.0135(15) 0.0299(15)
C5 0.0509(16) 0.0428(15) 0.0578(17) 0.0181(13) 0.0175(14) 0.0313(14)
C6 0.0423(14) 0.0407(14) 0.0512(16) 0.0192(12) 0.0210(13) 0.0275(13)
C7 0.0546(17) 0.0417(15) 0.0616(18) 0.0178(13) 0.0215(15) 0.0296(14)
C8 0.0544(17) 0.0427(16) 0.0601(18) 0.0088(13) 0.0149(15) 0.0219(14)
C9 0.0457(15) 0.0533(17) 0.0540(17) 0.0176(14) 0.0182(13) 0.0293(14)
C10 0.0398(14) 0.0521(16) 0.0591(17) 0.0218(13) 0.0230(13) 0.0375(14)
C11 0.0455(15) 0.0396(14) 0.0556(17) 0.0150(12) 0.0194(13) 0.0271(13)
C12 0.066(2) 0.079(2) 0.065(2) 0.0115(18) 0.0066(17) 0.0370(19)
C13 0.0442(15) 0.0469(15) 0.0458(15) 0.0180(12) 0.0138(12) 0.0278(13)
C14 0.064(2) 0.0559(18) 0.086(2) 0.0355(16) 0.0306(17) 0.0495(18)
C15 0.0608(19) 0.0468(16) 0.078(2) 0.0229(14) 0.0281(16) 0.0424(16)
C16 0.0502(15) 0.0341(13) 0.0380(14) 0.0169(12) 0.0157(12) 0.0193(11)
C17 0.0445(15) 0.0343(13) 0.0423(14) 0.0150(11) 0.0142(12) 0.0210(11)
C18 0.0527(17) 0.0448(15) 0.0610(18) 0.0179(13) 0.0187(14) 0.0343(14)
C19 0.0512(17) 0.0516(17) 0.072(2) 0.0109(14) 0.0213(15) 0.0392(16)
C20 0.0439(15) 0.0542(17) 0.0623(18) 0.0186(13) 0.0200(14) 0.0321(15)
C21 0.0466(16) 0.0412(15) 0.073(2) 0.0157(12) 0.0196(14) 0.0363(15)

loop_
_atom_type_symbol
_atom_type_description
_atom_type_scat_dispersion_real
_atom_type_scat_dispersion_imag
_atom_type_scat_source
C C 0.0033 0.0016 'International Tables Vol C Tables 4.2.6.8 and 6.1.1.4'
H H 0.0000 0.0000 'International Tables Vol C Tables 4.2.6.8 and 6.1.1.4'
N N 0.0061 0.0033 'International Tables Vol C Tables 4.2.6.8 and 6.1.1.4'
O O 0.0106 0.0060 'International Tables Vol C Tables 4.2.6.8 and 6.1.1.4'

loop_
_geom_angle_atom_site_label_1
_geom_angle_atom_site_label_2
_geom_angle_atom_site_label_3
_geom_angle_site_symmetry_1
_geom_angle_site_symmetry_3
_geom_angle
_geom_angle_publ_flag
C5 O1 C4 . . 122.7(2) ?
C13 O3 C10 . . 123.90(19) ?
C5 N1 C6 . . 128.6(2) ?
C5 N1 H1A . . 115.7 ?
C6 N1 H1A . . 115.7 ?
C13 N2 C16 . . 116.2(2) ?
C14 N3 C13 . . 113.6(2) ?
C4 C1 H1B . . 109.5 ?
C4 C1 H1C . . 109.5 ?
H1B C1 H1C . . 109.5 ?
C4 C1 H1D . . 109.5 ?
H1B C1 H1D . . 109.5 ?
H1C C1 H1D . . 109.5 ?
C4 C2 H2B . . 109.5 ?
C4 C2 H2C . . 109.5 ?
H2B C2 H2C . . 109.5 ?
C4 C2 H2D . . 109.5 ?
H2B C2 H2D . . 109.5 ?
H2C C2 H2D . . 109.5 ?
C4 C3 H3B . . 109.5 ?
C4 C3 H3C . . 109.5 ?
H3B C3 H3C . . 109.5 ?
C4 C3 H3D . . 109.5 ?
H3B C3 H3D . . 109.5 ?
H3C C3 H3D . . 109.5 ?
C20 N4 C21 . . 117.2(2) ?
O1 C4 C3 . . 109.0(3) ?
O1 C4 C2 . . 110.8(2) ?
C3 C4 C2 . . 112.3(3) ?
O1 C4 C1 . . 102.0(2) ?
C3 C4 C1 . . 111.1(3) ?
C2 C4 C1 . . 111.1(3) ?
O2 C5 O1 . . 125.6(3) ?
O2 C5 N1 . . 126.3(3) ?
O1 C5 N1 . . 108.1(2) ?
C7 C6 C11 . . 118.9(2) ?
C7 C6 N1 . . 117.0(2) ?
C11 C6 N1 . . 124.0(2) ?
C8 C7 C6 . . 120.3(3) ?
C8 C7 H7A . . 119.8 ?
C6 C7 H7A . . 119.8 ?
C7 C8 C9 . . 122.2(3) ?
C7 C8 H8A . . 118.9 ?
C9 C8 H8A . . 118.9 ?
C10 C9 C8 . . 116.0(3) ?
C10 C9 C12 . . 121.7(3) ?
C8 C9 C12 . . 122.3(3) ?
C9 C10 C11 . . 124.2(2) ?
C9 C10 O3 . . 114.6(2) ?
C11 C10 O3 . . 120.9(2) ?
C10 C11 C6 . . 118.4(2) ?
C10 C11 H11A . . 120.8 ?
C6 C11 H11A . . 120.8 ?
C9 C12 H12A . . 109.5 ?
C9 C12 H12B . . 109.5 ?
H12A C12 H12B . . 109.5 ?
C9 C12 H12C . . 109.5 ?
H12A C12 H12C . . 109.5 ?
H12B C12 H12C . . 109.5 ?
N2 C13 O3 . . 120.7(2) ?
N2 C13 N3 . . 128.4(3) ?
O3 C13 N3 . . 110.9(2) ?
N3 C14 C15 . . 124.3(3) ?
N3 C14 H14A . . 117.8 ?
C15 C14 H14A . . 117.8 ?
C14 C15 C16 . . 117.1(3) ?
C14 C15 H15A . . 121.4 ?
C16 C15 H15A . . 121.4 ?
N2 C16 C15 . . 120.4(2) ?
N2 C16 C17 . . 116.8(2) ?
C15 C16 C17 . . 122.8(2) ?
C18 C17 C21 . . 117.2(2) ?
C18 C17 C16 . . 122.0(2) ?
C21 C17 C16 . . 120.8(2) ?
C19 C18 C17 . . 119.3(2) ?
C19 C18 H18A . . 120.3 ?
C17 C18 H18A . . 120.3 ?
C18 C19 C20 . . 119.4(3) ?
C18 C19 H19A . . 120.3 ?
C20 C19 H19A . . 120.3 ?
N4 C20 C19 . . 122.8(3) ?
N4 C20 H20A . . 118.6 ?
C19 C20 H20A . . 118.6 ?
N4 C21 C17 . . 124.0(2) ?
N4 C21 H21A . . 118.0 ?
C17 C21 H21A . . 118.0 ?

loop_
_geom_bond_atom_site_label_1
_geom_bond_atom_site_label_2
_geom_bond_site_symmetry_2
_geom_bond_distance
_geom_bond_publ_flag
O1 C4 . 1.463(3) ?
O1 C5 . 1.344(3) ?
O2 C5 . 1.211(3) ?
O3 C10 . 1.418(3) ?
O3 C13 . 1.349(3) ?
N1 C5 . 1.345(3) ?
N1 C6 . 1.403(3) ?
N1 H1A . 0.8600 ?
N3 C13 . 1.349(3) ?
N3 C14 . 1.318(4) ?
N4 C20 . 1.327(3) ?
N4 C21 . 1.336(3) ?
C1 C4 . 1.518(4) ?
C1 H1B . 0.9600 ?
C1 H1C . 0.9600 ?
C1 H1D . 0.9600 ?
N2 C13 . 1.317(3) ?
N2 C16 . 1.344(3) ?
C2 C4 . 1.512(4) ?
C2 H2B . 0.9600 ?
C2 H2C . 0.9600 ?
C2 H2D . 0.9600 ?
C3 C4 . 1.507(5) ?
C3 H3B . 0.9600 ?
C3 H3C . 0.9600 ?
C3 H3D . 0.9600 ?
C6 C7 . 1.391(4) ?
C6 C11 . 1.399(3) ?
C7 C8 . 1.373(4) ?
C7 H7A . 0.9300 ?
C8 C9 . 1.396(4) ?
C8 H8A . 0.9300 ?
C9 C10 . 1.372(4) ?
C9 C12 . 1.509(4) ?
C10 C11 . 1.380(4) ?
C11 H11A . 0.9300 ?
C12 H12A . 0.9600 ?
C12 H12B . 0.9600 ?
C12 H12C . 0.9600 ?
C14 C15 . 1.367(4) ?
C14 H14A . 0.9300 ?
C15 C16 . 1.397(3) ?
C15 H15A . 0.9300 ?
C16 C17 . 1.482(4) ?
C17 C18 . 1.380(4) ?
C17 C21 . 1.391(3) ?
C18 C19 . 1.368(4) ?
C18 H18A . 0.9300 ?
C19 C20 . 1.379(4) ?
C19 H19A . 0.9300 ?
C20 H20A . 0.9300 ?
C21 H21A . 0.9300 ?

loop_
_geom_hbond_atom_site_label_D
_geom_hbond_atom_site_label_H
_geom_hbond_atom_site_label_A
_geom_hbond_site_symmetry_A
_geom_hbond_distance_DH
_geom_hbond_distance_HA
_geom_hbond_distance_DA
_geom_hbond_angle_DHA
N1 H1A N4 2_576 0.86 2.10 2.944(4) 165
C15 H15A O2 2_566 0.93 2.45 3.382(4) 177
C18 H18A O2 2_566 0.93 2.39 3.319(4) 174
C3 H3B Cg1 2_576 0.96 2.86 3.560(3) 131
C12 H12B Cg2 2_677 0.96 2.90 3.788(3) 154

loop_
_geom_torsion_atom_site_label_1
_geom_torsion_atom_site_label_2
_geom_torsion_atom_site_label_3
_geom_torsion_atom_site_label_4
_geom_torsion_site_symmetry_1
_geom_torsion_site_symmetry_2
_geom_torsion_site_symmetry_3
_geom_torsion_site_symmetry_4
_geom_torsion
_geom_torsion_publ_flag
C5 O1 C4 C3 . . . . 64.0(3) ?
C5 O1 C4 C2 . . . . -60.1(4) ?
C5 O1 C4 C1 . . . . -178.5(3) ?
C4 O1 C5 O2 . . . . 8.5(5) ?
C4 O1 C5 N1 . . . . -172.4(2) ?
C6 N1 C5 O2 . . . . 2.1(5) ?
C6 N1 C5 O1 . . . . -177.0(2) ?
C5 N1 C6 C7 . . . . -177.0(3) ?
C5 N1 C6 C11 . . . . 2.9(4) ?
C11 C6 C7 C8 . . . . -0.6(4) ?
N1 C6 C7 C8 . . . . 179.3(3) ?
C6 C7 C8 C9 . . . . 0.0(5) ?
C7 C8 C9 C10 . . . . 0.6(4) ?
C7 C8 C9 C12 . . . . -179.9(3) ?
C8 C9 C10 C11 . . . . -0.7(4) ?
C12 C9 C10 C11 . . . . 179.9(3) ?
C8 C9 C10 O3 . . . . 172.1(2) ?
C12 C9 C10 O3 . . . . -7.3(4) ?
C13 O3 C10 C9 . . . . 138.8(3) ?
C13 O3 C10 C11 . . . . -48.2(4) ?
C9 C10 C11 C6 . . . . 0.1(4) ?
O3 C10 C11 C6 . . . . -172.3(2) ?
C7 C6 C11 C10 . . . . 0.6(4) ?
N1 C6 C11 C10 . . . . -179.3(2) ?
C16 N2 C13 O3 . . . . 178.7(2) ?
C16 N2 C13 N3 . . . . -1.6(4) ?
C10 O3 C13 N2 . . . . -9.7(4) ?
C10 O3 C13 N3 . . . . 170.6(2) ?
C14 N3 C13 N2 . . . . 0.8(4) ?
C14 N3 C13 O3 . . . . -179.5(2) ?
C13 N3 C14 C15 . . . . 1.1(5) ?
N3 C14 C15 C16 . . . . -2.0(5) ?
C13 N2 C16 C15 . . . . 0.5(4) ?
C13 N2 C16 C17 . . . . -178.7(2) ?
C14 C15 C16 N2 . . . . 1.1(4) ?
C14 C15 C16 C17 . . . . -179.7(3) ?
N2 C16 C17 C18 . . . . -179.7(2) ?
C15 C16 C17 C18 . . . . 1.1(4) ?
N2 C16 C17 C21 . . . . 0.9(4) ?
C15 C16 C17 C21 . . . . -178.3(3) ?
C21 C17 C18 C19 . . . . -0.6(4) ?
C16 C17 C18 C19 . . . . 180.0(2) ?
C17 C18 C19 C20 . . . . -0.3(4) ?
C21 N4 C20 C19 . . . . -0.4(4) ?
C18 C19 C20 N4 . . . . 0.8(5) ?
C20 N4 C21 C17 . . . . -0.6(4) ?
C18 C17 C21 N4 . . . . 1.1(4) ?
C16 C17 C21 N4 . . . . -179.5(3) ?

loop_
_cod_related_entry_id
_cod_related_entry_database
_cod_related_entry_code
1 ChemSpider 24742758
